data_7220819
loop_
_publ_author_name
'Dong, Ruo Ting'
'Ma, Zhao Ying'
'Chen, Li Xin'
'Huang, Lan Fen'
'Li, Qian Hong'
'Hu, Ming Yuan'
'Shen, Mo Yuan'
'Li, Chu Wen'
'Deng, Hong'

_publ_section_title
;
 Zinc and cadmium metal-directed coordination polymers: in situ flexible
 tetrazole ligand synthesis, structures, and properties
;
_journal_issue 30
_journal_name_full CrystEngComm
_journal_page_first 5814
_journal_paper_doi 10.1039/C5CE00939A
_journal_volume 17
_journal_year 2015
_chemical_formula_moiety 'C8 H7 N5 O2 Zn, H2 O'
_chemical_formula_sum 'C8 H9 N5 O3 Zn'
_chemical_formula_weight 288.57
_chemical_name_systematic
; 
 ? 
;
_space_group_IT_number 15
_symmetry_cell_setting monoclinic
_symmetry_space_group_name_Hall '-C 2yc'
_symmetry_space_group_name_H-M 'C 1 2/c 1'
_atom_sites_solution_hydrogens geom
_atom_sites_solution_primary direct
_atom_sites_solution_secondary difmap
_audit_block_doi 10.5517/cc13xqrh
_audit_creation_method SHELXL-97
_audit_update_record
;
2014-12-21 deposited with the CCDC.
2015-06-22 downloaded from the CCDC.
;
_cell_angle_alpha 90.00
_cell_angle_beta 118.683(2)
_cell_angle_gamma 90.00
_cell_formula_units_Z 8
_cell_length_a 16.852(2)
_cell_length_b 17.116(2)
_cell_length_c 9.7103(14)
_cell_measurement_reflns_used 2265
_cell_measurement_temperature 296(2)
_cell_measurement_theta_max 25.40
_cell_measurement_theta_min 1.82
_cell_volume 2457.1(5)
_computing_cell_refinement SMART
_computing_data_collection 'SMART (Bruker, 2000)'
_computing_data_reduction 'SAINT (Bruker, 2000)'
_computing_molecular_graphics SHELXTL
_computing_publication_material SHELXTL
_computing_structure_refinement SHELXTL
_computing_structure_solution 'SHELXTL (Bruker, 2000)'
_diffrn_ambient_temperature 296(2)
_diffrn_measured_fraction_theta_full 1.000
_diffrn_measured_fraction_theta_max 1.000
_diffrn_measurement_device_type 'Bruker AXS SMART APEX CCD diffractometer'
_diffrn_measurement_method '\w scans'
_diffrn_radiation_monochromator graphite
_diffrn_radiation_source 'fine-focus sealed tube'
_diffrn_radiation_type MoK\a
_diffrn_radiation_wavelength 0.71073
_diffrn_reflns_av_R_equivalents 0.0213
_diffrn_reflns_av_sigmaI/netI 0.0235
_diffrn_reflns_limit_h_max 13
_diffrn_reflns_limit_h_min -20
_diffrn_reflns_limit_k_max 19
_diffrn_reflns_limit_k_min -20
_diffrn_reflns_limit_l_max 11
_diffrn_reflns_limit_l_min -8
_diffrn_reflns_number 6286
_diffrn_reflns_theta_full 25.40
_diffrn_reflns_theta_max 25.40
_diffrn_reflns_theta_min 1.82
_exptl_absorpt_coefficient_mu 2.003
_exptl_absorpt_correction_T_max 0.670
_exptl_absorpt_correction_T_min 0.625
_exptl_absorpt_correction_type multi-scan
_exptl_absorpt_process_details 'Apex2 (Bruker, 2005)'
_exptl_crystal_colour yellow
_exptl_crystal_density_diffrn 1.560
_exptl_crystal_density_method 'not measured'
_exptl_crystal_description block
_exptl_crystal_F_000 1168
_exptl_crystal_size_max 0.30
_exptl_crystal_size_mid 0.20
_exptl_crystal_size_min 0.20
_refine_diff_density_max 1.289
_refine_diff_density_min -0.371
_refine_diff_density_rms 0.135
_refine_ls_extinction_method none
_refine_ls_goodness_of_fit_ref 1.088
_refine_ls_hydrogen_treatment mixed
_refine_ls_matrix_type full
_refine_ls_number_parameters 165
_refine_ls_number_reflns 2265
_refine_ls_number_restraints 0
_refine_ls_restrained_S_all 1.088
_refine_ls_R_factor_all 0.0506
_refine_ls_R_factor_gt 0.0453
_refine_ls_shift/su_max 0.001
_refine_ls_shift/su_mean 0.000
_refine_ls_structure_factor_coef Fsqd
_refine_ls_weighting_details 'calc w=1/[\s^2^(Fo^2^)+(0.1081P)^2^+6.6815P] where P=(Fo^2^+2Fc^2^)/3'
_refine_ls_weighting_scheme calc
_refine_ls_wR_factor_gt 0.1552
_refine_ls_wR_factor_ref 0.1601
_reflns_number_gt 1976
_reflns_number_total 2265
_reflns_threshold_expression >2sigma(I)
_cod_data_source_file c5ce00939a2.cif
_cod_data_source_block 2c
_cod_depositor_comments 'Adding full bibliography for 7220813--7220819.cif.'
_cod_original_cell_volume 2457.2(6)
_cod_original_sg_symbol_H-M 'C 2/c'
_cod_database_code 7220819

loop_
_symmetry_equiv_pos_as_xyz
'x, y, z'
'-x, y, -z+1/2'
'x+1/2, y+1/2, z'
'-x+1/2, y+1/2, -z+1/2'
'-x, -y, -z'
'x, -y, z-1/2'
'-x+1/2, -y+1/2, -z'
'x+1/2, -y+1/2, z-1/2'

loop_
_atom_site_label
_atom_site_type_symbol
_atom_site_fract_x
_atom_site_fract_y
_atom_site_fract_z
_atom_site_U_iso_or_equiv
_atom_site_adp_type
_atom_site_occupancy
_atom_site_symmetry_multiplicity
_atom_site_calc_flag
_atom_site_refinement_flags
_atom_site_disorder_assembly
_atom_site_disorder_group
O1 O 1.1404(2) 0.1891(2) 0.5936(4) 0.0440(8) Uani 1 1 d . . .
C8 C 1.0630(3) 0.1601(3) 0.5028(5) 0.0353(10) Uani 1 1 d . . .
O4W O 0.5937(4) 0.0841(3) 0.3273(7) 0.0301(15) Uani 0.509(7) 1 d P A 1
H4A H 0.5312 0.0759 0.2738 0.036 Uiso 0.509(7) 1 d PR A 1
H4B H 0.6134 0.0573 0.2604 0.036 Uiso 0.509(7) 1 d PR A 1
O3W O 0.6661(5) 0.2319(4) 0.3829(7) 0.046(2) Uani 0.491(7) 1 d P A 2
H3A H 0.6472 0.1854 0.3524 0.055 Uiso 0.491(7) 1 d PR A 2
H3B H 0.6531 0.2563 0.2975 0.055 Uiso 0.491(7) 1 d PR A 2
Zn1 Zn 0.73316(3) 0.39211(3) 0.15579(5) 0.0280(2) Uani 1 1 d . . .
N1 N 0.7453(2) 0.4752(2) 0.3096(4) 0.0321(8) Uani 1 1 d . . .
N5 N 0.8432(2) 0.3202(2) 0.2658(4) 0.0314(8) Uani 1 1 d . . .
C7 C 0.9254(3) 0.3457(3) 0.3630(6) 0.0421(11) Uani 1 1 d . . .
H7 H 0.9340 0.3993 0.3786 0.050 Uiso 1 1 calc R . .
C3 C 0.8309(3) 0.2426(3) 0.2422(5) 0.0370(10) Uani 1 1 d . . .
H3 H 0.7737 0.2237 0.1727 0.044 Uiso 1 1 calc R . .
C4 C 0.9016(3) 0.1901(3) 0.3190(5) 0.0353(10) Uani 1 1 d . . .
H4 H 0.8914 0.1367 0.3018 0.042 Uiso 1 1 calc R . .
C1 C 0.7091(3) 0.4888(2) 0.4006(5) 0.0307(9) Uani 1 1 d . . .
N4 N 0.7463(2) 0.5532(2) 0.4855(4) 0.0312(8) Uani 1 1 d . . .
N2 N 0.8069(3) 0.5328(2) 0.3383(5) 0.0427(10) Uani 1 1 d . . .
N3 N 0.8070(3) 0.5794(2) 0.4438(5) 0.0398(9) Uani 1 1 d . . .
C5 C 0.9865(3) 0.2172(3) 0.4201(5) 0.0327(9) Uani 1 1 d . . .
C2 C 0.6386(4) 0.4403(4) 0.4081(8) 0.0612(17) Uani 1 1 d . . .
H2A H 0.5818 0.4485 0.3151 0.092 Uiso 1 1 calc R . .
H2B H 0.6331 0.4549 0.4986 0.092 Uiso 1 1 calc R . .
H2C H 0.6551 0.3862 0.4156 0.092 Uiso 1 1 calc R . .
C6 C 0.9997(3) 0.2974(3) 0.4432(6) 0.0411(11) Uani 1 1 d . . .
H6 H 1.0565 0.3179 0.5101 0.049 Uiso 1 1 calc R . .
O2 O 1.0483(3) 0.0900(2) 0.4774(6) 0.0657(13) Uani 1 1 d . . .

loop_
_atom_site_aniso_label
_atom_site_aniso_U_11
_atom_site_aniso_U_22
_atom_site_aniso_U_33
_atom_site_aniso_U_23
_atom_site_aniso_U_13
_atom_site_aniso_U_12
O1 0.0262(17) 0.0436(19) 0.0480(19) -0.0009(15) 0.0065(14) 0.0064(14)
C8 0.026(2) 0.040(3) 0.036(2) 0.0036(19) 0.0117(19) 0.0056(19)
O4W 0.028(3) 0.033(3) 0.035(3) 0.004(2) 0.020(3) 0.009(2)
O3W 0.066(5) 0.038(4) 0.025(3) 0.004(3) 0.015(3) -0.013(3)
Zn1 0.0238(3) 0.0263(3) 0.0295(3) 0.00017(17) 0.0094(2) -0.00010(17)
N1 0.0305(18) 0.0312(19) 0.0321(18) -0.0029(15) 0.0130(15) -0.0034(15)
N5 0.0240(18) 0.0301(18) 0.0334(18) 0.0023(15) 0.0086(15) 0.0012(14)
C7 0.031(2) 0.025(2) 0.054(3) -0.002(2) 0.008(2) -0.0003(18)
C3 0.025(2) 0.035(2) 0.039(2) -0.0022(19) 0.0061(18) -0.0005(18)
C4 0.030(2) 0.025(2) 0.043(2) -0.0001(18) 0.0106(19) 0.0015(17)
C1 0.030(2) 0.026(2) 0.034(2) -0.0007(17) 0.0138(17) -0.0014(17)
N4 0.0268(18) 0.0306(19) 0.0326(18) -0.0015(15) 0.0114(15) -0.0018(14)
N2 0.043(2) 0.041(2) 0.051(2) -0.0096(19) 0.028(2) -0.0130(18)
N3 0.040(2) 0.039(2) 0.048(2) -0.0128(19) 0.0266(19) -0.0128(18)
C5 0.029(2) 0.033(2) 0.034(2) 0.0010(17) 0.0141(18) 0.0030(18)
C2 0.065(4) 0.058(3) 0.082(4) -0.028(3) 0.052(4) -0.029(3)
C6 0.025(2) 0.036(2) 0.047(3) -0.003(2) 0.005(2) -0.0031(18)
O2 0.039(2) 0.035(2) 0.096(3) 0.002(2) 0.012(2) 0.0080(17)

loop_
_atom_type_symbol
_atom_type_description
_atom_type_scat_dispersion_real
_atom_type_scat_dispersion_imag
_atom_type_scat_source
C C 0.0033 0.0016 'International Tables Vol C Tables 4.2.6.8 and 6.1.1.4'
H H 0.0000 0.0000 'International Tables Vol C Tables 4.2.6.8 and 6.1.1.4'
N N 0.0061 0.0033 'International Tables Vol C Tables 4.2.6.8 and 6.1.1.4'
O O 0.0106 0.0060 'International Tables Vol C Tables 4.2.6.8 and 6.1.1.4'
Zn Zn 0.2839 1.4301 'International Tables Vol C Tables 4.2.6.8 and 6.1.1.4'

loop_
_geom_angle_atom_site_label_1
_geom_angle_atom_site_label_2
_geom_angle_atom_site_label_3
_geom_angle
_geom_angle_site_symmetry_1
_geom_angle_site_symmetry_3
C8 O1 Zn1 109.7(3) . 8_556
O2 C8 O1 124.2(4) . .
O2 C8 C5 119.3(4) . .
O1 C8 C5 116.5(4) . .
O1 Zn1 N1 121.05(15) 8_455 .
O1 Zn1 N4 117.72(15) 8_455 6_565
N1 Zn1 N4 105.77(14) . 6_565
O1 Zn1 N5 97.07(15) 8_455 .
N1 Zn1 N5 107.16(15) . .
N4 Zn1 N5 106.30(14) 6_565 .
C1 N1 N2 106.8(3) . .
C1 N1 Zn1 135.5(3) . .
N2 N1 Zn1 117.6(3) . .
C7 N5 C3 118.1(4) . .
C7 N5 Zn1 123.4(3) . .
C3 N5 Zn1 118.5(3) . .
N5 C7 C6 124.0(4) . .
N5 C3 C4 121.6(4) . .
C5 C4 C3 119.8(4) . .
N1 C1 N4 109.2(4) . .
N1 C1 C2 125.3(4) . .
N4 C1 C2 125.5(4) . .
C1 N4 N3 106.7(4) . .
C1 N4 Zn1 133.6(3) . 6_566
N3 N4 Zn1 119.6(3) . 6_566
N3 N2 N1 108.5(3) . .
N2 N3 N4 108.7(4) . .
C4 C5 C6 118.8(4) . .
C4 C5 C8 119.6(4) . .
C6 C5 C8 121.6(4) . .
C7 C6 C5 117.8(4) . .

loop_
_geom_bond_atom_site_label_1
_geom_bond_atom_site_label_2
_geom_bond_distance
_geom_bond_site_symmetry_2
O1 C8 1.274(6) .
O1 Zn1 1.958(3) 8_556
C8 O2 1.226(6) .
C8 C5 1.506(6) .
Zn1 O1 1.958(3) 8_455
Zn1 N1 2.001(4) .
Zn1 N4 2.002(4) 6_565
Zn1 N5 2.048(4) .
N1 C1 1.313(6) .
N1 N2 1.360(5) .
N5 C7 1.321(6) .
N5 C3 1.347(6) .
C7 C6 1.386(7) .
C3 C4 1.390(6) .
C4 C5 1.370(6) .
C1 N4 1.339(6) .
C1 C2 1.480(7) .
N4 N3 1.345(5) .
N4 Zn1 2.002(4) 6_566
N2 N3 1.298(5) .
C5 C6 1.392(7) .
